data_4345974
loop_
_publ_author_name
'El-Khatib, Fatima'
'Cahier, Benjamin'
'Shao, Feng'
'L\'opez-Jord\`a, Maurici'
'Guillot, R\'egis'
'Rivi\`ere, Eric'
'Hafez, Hala'
'Saad, Zeinab'
'Girerd, Jean-Jacques'
'Guih\'ery, Nathalie'
'Mallah, Talal'

_publ_section_title
;
 Design and Magnetic Properties of a Mononuclear Co(II) Single Molecule
 Magnet and Its Antiferromagnetically Coupled Binuclear Derivative.
;
_journal_name_full 'Inorganic chemistry'
_journal_paper_doi 10.1021/acs.inorgchem.7b00205
_journal_year 2017
_chemical_absolute_configuration ad
_chemical_formula_moiety 'C36 H57 Co N11, 4(Cl), 2(H2 O)'
_chemical_formula_sum 'C36 H61 Cl4 Co N11 O2'
_chemical_formula_weight 880.69
_space_group_crystal_system cubic
_space_group_IT_number 198
_space_group_name_Hall 'P 2ac 2ab 3'
_space_group_name_H-M_alt 'P 21 3'
_symmetry_cell_setting cubic
_symmetry_Int_Tables_number 198
_symmetry_space_group_name_Hall 'P 2ac 2ab 3'
_symmetry_space_group_name_H-M 'P 21 3'
_atom_sites_solution_hydrogens mixed
_audit_creation_method SHELXL-2014/7
_cell_angle_alpha 90
_cell_angle_beta 90
_cell_angle_gamma 90
_cell_formula_units_Z 4
_cell_length_a 16.4177(5)
_cell_length_b 16.4177(5)
_cell_length_c 16.4177(5)
_cell_measurement_reflns_used 9603
_cell_measurement_temperature 100(1)
_cell_measurement_theta_max 27.60
_cell_measurement_theta_min 2.77
_cell_volume 4425.2(2)
_computing_structure_refinement 'SHELXL-2014/7 (Sheldrick, 2014)'
_diffrn_ambient_temperature 100(1)
_diffrn_measured_fraction_theta_full 0.998
_diffrn_measured_fraction_theta_max 0.963
_diffrn_measurement_device_type 'Bruker APEX-II CCD'
_diffrn_measurement_method '\f and \w scans'
_diffrn_radiation_probe x-ray
_diffrn_radiation_type MoK\a
_diffrn_radiation_wavelength 0.71073
_diffrn_reflns_av_R_equivalents 0.0450
_diffrn_reflns_av_unetI/netI 0.0251
_diffrn_reflns_Laue_measured_fraction_full 0.998
_diffrn_reflns_Laue_measured_fraction_max 0.963
_diffrn_reflns_limit_h_max 23
_diffrn_reflns_limit_h_min -21
_diffrn_reflns_limit_k_max 18
_diffrn_reflns_limit_k_min -23
_diffrn_reflns_limit_l_max 22
_diffrn_reflns_limit_l_min -20
_diffrn_reflns_number 80973
_diffrn_reflns_point_group_measured_fraction_full 0.998
_diffrn_reflns_point_group_measured_fraction_max 0.940
_diffrn_reflns_theta_full 25.000
_diffrn_reflns_theta_max 30.751
_diffrn_reflns_theta_min 1.754
_exptl_absorpt_coefficient_mu 0.674
_exptl_absorpt_correction_T_max 0.8712
_exptl_absorpt_correction_T_min 0.7854
_exptl_absorpt_correction_type multi-scan
_exptl_absorpt_process_details SADABS
_exptl_crystal_colour green
_exptl_crystal_density_diffrn 1.334
_exptl_crystal_description block
_exptl_crystal_F_000 1860
_exptl_crystal_size_max 0.290
_exptl_crystal_size_mid 0.230
_exptl_crystal_size_min 0.180
_refine_diff_density_max 2.920
_refine_diff_density_min -0.403
_refine_diff_density_rms 0.106
_refine_ls_abs_structure_details
;
 Flack x determined using 1589 quotients [(I+)-(I-)]/[(I+)+(I-)]
 (Parsons, Flack and Wagner, Acta Cryst. B69 (2013) 249-259).
;
_refine_ls_abs_structure_Flack 0.036(6)
_refine_ls_extinction_method none
_refine_ls_goodness_of_fit_ref 1.069
_refine_ls_hydrogen_treatment mixed
_refine_ls_matrix_type full
_refine_ls_number_parameters 177
_refine_ls_number_reflns 4361
_refine_ls_number_restraints 6
_refine_ls_restrained_S_all 1.068
_refine_ls_R_factor_all 0.0760
_refine_ls_R_factor_gt 0.0663
_refine_ls_shift/su_max 0.184
_refine_ls_shift/su_mean 0.008
_refine_ls_structure_factor_coef Fsqd
_refine_ls_weighting_details 'w=1/[\s^2^(Fo^2^)+(0.1040P)^2^+6.6800P] where P=(Fo^2^+2Fc^2^)/3'
_refine_ls_weighting_scheme calc
_refine_ls_wR_factor_gt 0.1717
_refine_ls_wR_factor_ref 0.1824
_reflns_Friedel_coverage 0.787
_reflns_Friedel_fraction_full 0.999
_reflns_Friedel_fraction_max 0.912
_reflns_number_gt 3946
_reflns_number_total 4361
_reflns_threshold_expression 'I > 2\s(I)'
_cod_data_source_file ic7b00205_si_002.cif
_cod_data_source_block RX2
_cod_original_cell_volume 4425.2(4)
_cod_original_formula_sum 'C36 H61 Cl4 Co N11 O2 '
_cod_database_code 4345974
_shelx_space_group_comment
;
The symmetry employed for this shelxl refinement is uniquely defined
by the following loop, which should always be used as a source of
symmetry information in preference to the above space-group names.
They are only intended as comments.
;
_shelx_estimated_absorpt_t_min 0.839
_shelx_estimated_absorpt_t_max 0.896

loop_
_space_group_symop_operation_xyz
'x, y, z'
'-x+1/2, -y, z+1/2'
'-x, y+1/2, -z+1/2'
'x+1/2, -y+1/2, -z'
'z, x, y'
'z+1/2, -x+1/2, -y'
'-z+1/2, -x, y+1/2'
'-z, x+1/2, -y+1/2'
'y, z, x'
'-y, z+1/2, -x+1/2'
'y+1/2, -z+1/2, -x'
'-y+1/2, -z, x+1/2'

loop_
_atom_site_label
_atom_site_type_symbol
_atom_site_fract_x
_atom_site_fract_y
_atom_site_fract_z
_atom_site_U_iso_or_equiv
_atom_site_adp_type
_atom_site_occupancy
_atom_site_site_symmetry_order
_atom_site_calc_flag
_atom_site_refinement_flags_posn
_atom_site_refinement_flags_adp
_atom_site_refinement_flags_occupancy
O1 O 0.26356(19) 0.23644(19) 0.76356(19) 0.020 Uani 1 3 d DS T P
H100 H 0.303(4) 0.276(4) 0.745(9) 0.026 Uiso 0.3333 1 d D U P
H101 H 0.292(4) 0.186(2) 0.764(9) 0.026 Uiso 0.3333 1 d D U P
C1 C 0.0009(3) 0.1214(3) 0.0668(3) 0.0247(8) Uani 1 1 d . . .
H1A H -0.0413 0.0821 0.0539 0.030 Uiso 1 1 calc R U .
H1B H 0.0055 0.1590 0.0214 0.030 Uiso 1 1 calc R U .
C2 C 0.1430(3) -0.0218(3) 0.1675(3) 0.0279(9) Uani 1 1 d . . .
H2A H 0.1338 -0.0718 0.1977 0.034 Uiso 1 1 calc R U .
H2B H 0.1872 -0.0312 0.1294 0.034 Uiso 1 1 calc R U .
C3 C 0.1178(3) 0.0387(3) 0.3024(3) 0.0300(10) Uani 1 1 d . . .
H3A H 0.1228 -0.0160 0.3243 0.036 Uiso 1 1 calc R U .
H3B H 0.0607 0.0488 0.2912 0.036 Uiso 1 1 calc R U .
C4 C 0.1481(3) 0.0992(3) 0.3642(3) 0.0244(9) Uani 1 1 d . . .
C5 C 0.2190(3) 0.0837(3) 0.4081(3) 0.0316(11) Uani 1 1 d . . .
H5 H 0.2465 0.0346 0.4008 0.038 Uiso 1 1 calc R U .
C6 C 0.2490(3) 0.1409(3) 0.4627(3) 0.0311(10) Uani 1 1 d . . .
H6 H 0.2957 0.1293 0.4926 0.037 Uiso 1 1 calc R U .
C7 C 0.2102(3) 0.2152(3) 0.4733(3) 0.0269(9) Uani 1 1 d . . .
C8 C 0.1393(3) 0.2309(3) 0.4290(3) 0.0284(10) Uani 1 1 d . . .
H8 H 0.1126 0.2805 0.4351 0.034 Uiso 1 1 calc R U .
C9 C 0.1082(3) 0.1726(4) 0.3755(3) 0.0290(10) Uani 1 1 d . . .
H9 H 0.0603 0.1831 0.3472 0.035 Uiso 1 1 calc R U .
C10 C 0.2437(3) 0.2781(3) 0.5311(3) 0.0300(10) Uani 1 1 d . . .
H10A H 0.2039 0.3211 0.5388 0.036 Uiso 1 1 calc R U .
H10B H 0.2541 0.2531 0.5837 0.036 Uiso 1 1 calc R U .
C11 C 0.3502(3) 0.3832(3) 0.5485(3) 0.0253(9) Uani 1 1 d . . .
H11A H 0.3505 0.3675 0.6054 0.030 Uiso 1 1 calc R U .
H11B H 0.3129 0.4287 0.5423 0.030 Uiso 1 1 calc R U .
C12 C 0.4343(3) 0.4094(3) 0.5237(3) 0.0250(8) Uani 1 1 d . . .
H12A H 0.4524 0.4524 0.5599 0.030 Uiso 1 1 calc R U .
H12B H 0.4712 0.3637 0.5301 0.030 Uiso 1 1 calc R U .
N1 N 0.0790(2) 0.0790(2) 0.0790(2) 0.0196(12) Uani 1 3 d S T P
N2 N 0.1657(2) 0.0452(2) 0.2250(2) 0.0224(7) Uani 1 1 d . . .
H2 H 0.2230 0.0367 0.2395 0.027 Uiso 1 1 calc R U .
N4 N 0.3211(2) 0.3133(3) 0.4980(2) 0.0247(8) Uani 1 1 d . . .
H4B H 0.3593 0.2749 0.4969 0.030 Uiso 1 1 calc R U .
H4A H 0.3128 0.3302 0.4472 0.030 Uiso 1 1 calc R U .
N3 N 0.4388(2) 0.4388(2) 0.4388(2) 0.0216(12) Uani 1 3 d S T P
N5 N 0.2307(2) 0.2307(2) 0.2307(2) 0.0232(13) Uani 1 3 d S T P
N6 N 0.2709(2) 0.2709(2) 0.2709(2) 0.0216(12) Uani 1 3 d S T P
N7 N 0.3132(3) 0.3132(3) 0.3132(3) 0.0350(16) Uani 1 3 d S T P
Co Co 0.15953(3) 0.15953(3) 0.15953(3) 0.0174(2) Uani 1 3 d S T P
Cl1 Cl 0.45179(13) 0.18639(14) 0.50023(17) 0.0438(5) Uani 0.6667 1 d . . P
O2 O 0.5669(3) 0.0669(3) 0.4331(3) 0.052 Uani 1 3 d DS T P
H102 H 0.565(10) 0.015(3) 0.407(5) 0.068 Uiso 0.3333 1 d D U P
H103 H 0.598(6) 0.058(6) 0.482(4) 0.068 Uiso 0.3333 1 d D U P
Cl2 Cl 0.4311(2) 0.2285(2) 0.6883(2) 0.0677(9) Uani 0.6667 1 d . . P

loop_
_atom_site_aniso_label
_atom_site_aniso_U_11
_atom_site_aniso_U_22
_atom_site_aniso_U_33
_atom_site_aniso_U_23
_atom_site_aniso_U_13
_atom_site_aniso_U_12
O1 0.020 0.020 0.020 -0.001 0.001 -0.001
C1 0.0193(19) 0.029(2) 0.026(2) -0.0053(17) -0.0061(16) -0.0020(16)
C2 0.033(2) 0.0153(17) 0.035(2) 0.0010(17) -0.0080(19) -0.0030(16)
C3 0.030(2) 0.036(3) 0.023(2) 0.0092(19) -0.0054(18) -0.013(2)
C4 0.0218(19) 0.030(2) 0.0216(18) 0.0095(16) -0.0036(15) -0.0116(16)
C5 0.037(3) 0.021(2) 0.036(3) 0.0043(18) -0.017(2) -0.0024(18)
C6 0.031(2) 0.028(2) 0.035(2) 0.0026(19) -0.0159(19) -0.0025(18)
C7 0.026(2) 0.029(2) 0.026(2) 0.0020(17) 0.0008(17) -0.0065(17)
C8 0.023(2) 0.036(2) 0.026(2) 0.0038(18) 0.0081(17) 0.0067(18)
C9 0.0163(18) 0.051(3) 0.0202(19) 0.0057(19) 0.0031(15) -0.0032(18)
C10 0.029(2) 0.034(2) 0.027(2) -0.0040(19) 0.0023(18) -0.0023(19)
C11 0.030(2) 0.0222(19) 0.0235(19) -0.0018(15) 0.0019(17) -0.0012(17)
C12 0.025(2) 0.027(2) 0.0229(19) -0.0012(16) -0.0033(16) -0.0010(16)
N1 0.0196(12) 0.0196(12) 0.0196(12) -0.0019(12) -0.0019(12) -0.0019(12)
N2 0.0207(16) 0.0223(16) 0.0241(17) -0.0009(13) -0.0057(14) -0.0023(14)
N4 0.0258(18) 0.0289(18) 0.0193(16) -0.0029(14) -0.0023(13) -0.0019(14)
N3 0.0216(12) 0.0216(12) 0.0216(12) -0.0018(13) -0.0018(13) -0.0018(13)
N5 0.0232(13) 0.0232(13) 0.0232(13) 0.0001(14) 0.0001(14) 0.0001(14)
N6 0.0216(12) 0.0216(12) 0.0216(12) 0.0031(14) 0.0031(14) 0.0031(14)
N7 0.0350(16) 0.0350(16) 0.0350(16) -0.0018(17) -0.0018(17) -0.0018(17)
Co 0.0174(2) 0.0174(2) 0.0174(2) 0.0003(2) 0.0003(2) 0.0003(2)
Cl1 0.0298(9) 0.0360(10) 0.0657(14) 0.0011(10) -0.0035(9) -0.0005(7)
O2 0.052 0.052 0.052 0.013 0.013 -0.013
Cl2 0.081(2) 0.0577(16) 0.0639(17) -0.0118(13) 0.0168(16) -0.0189(15)

loop_
_atom_type_symbol
_atom_type_description
_atom_type_scat_dispersion_real
_atom_type_scat_dispersion_imag
_atom_type_scat_source
C C 0.0031 0.0016 'International Tables Vol C Tables 4.2.6.8 and 6.1.1.4'
H H 0.0000 0.0000 'International Tables Vol C Tables 4.2.6.8 and 6.1.1.4'
N N 0.0061 0.0033 'International Tables Vol C Tables 4.2.6.8 and 6.1.1.4'
O O 0.0109 0.0061 'International Tables Vol C Tables 4.2.6.8 and 6.1.1.4'
Cl Cl 0.1480 0.1591 'International Tables Vol C Tables 4.2.6.8 and 6.1.1.4'
Co Co 0.3490 0.9758 'International Tables Vol C Tables 4.2.6.8 and 6.1.1.4'

loop_
_geom_angle_atom_site_label_1
_geom_angle_atom_site_label_2
_geom_angle_atom_site_label_3
_geom_angle
_geom_angle_site_symmetry_1
_geom_angle_site_symmetry_3
N1 C1 C2 109.8(4) . 9
N2 C2 C1 110.0(4) . 5
N2 C3 C4 110.6(4) . .
C9 C4 C5 119.1(5) . .
C9 C4 C3 120.5(4) . .
C5 C4 C3 120.3(5) . .
C6 C5 C4 120.4(5) . .
C7 C6 C5 120.8(5) . .
C6 C7 C8 118.7(5) . .
C6 C7 C10 120.9(4) . .
C8 C7 C10 120.4(5) . .
C9 C8 C7 120.4(5) . .
C4 C9 C8 120.5(4) . .
N4 C10 C7 110.2(4) . .
N4 C11 C12 111.3(4) . .
N3 C12 C11 113.3(4) . .
C1 N1 C1 110.9(3) . 5
C1 N1 C1 110.9(3) . 9
C1 N1 C1 110.9(3) 5 9
C1 N1 Co 108.0(3) . .
C1 N1 Co 108.0(3) 5 .
C1 N1 Co 108.0(3) 9 .
C2 N2 C3 110.7(4) . .
C2 N2 Co 108.2(3) . .
C3 N2 Co 117.2(3) . .
C11 N4 C10 111.5(4) . .
C12 N3 C12 109.9(3) 9 5
C12 N3 C12 109.9(3) 9 .
C12 N3 C12 109.9(3) 5 .
N6 N5 Co 180 . .
N5 N6 N7 180 . .
N5 Co N2 100.79(10) . 5
N5 Co N2 100.79(10) . 9
N2 Co N2 116.58(6) 5 9
N5 Co N2 100.79(10) . .
N2 Co N2 116.58(6) 5 .
N2 Co N2 116.58(6) 9 .
N5 Co N1 180 . .
N2 Co N1 79.21(10) 5 .
N2 Co N1 79.21(10) 9 .
N2 Co N1 79.21(10) . .

loop_
_geom_bond_atom_site_label_1
_geom_bond_atom_site_label_2
_geom_bond_distance
_geom_bond_site_symmetry_2
C1 N1 1.473(5) .
C1 C2 1.508(7) 9
C2 N2 1.497(6) .
C2 C1 1.508(7) 5
C3 N2 1.498(6) .
C3 C4 1.505(7) .
C4 C9 1.383(7) .
C4 C5 1.393(6) .
C5 C6 1.389(7) .
C6 C7 1.388(7) .
C7 C8 1.397(7) .
C7 C10 1.506(7) .
C8 C9 1.396(8) .
C10 N4 1.499(6) .
C11 N4 1.493(6) .
C11 C12 1.503(7) .
C12 N3 1.477(5) .
N1 C1 1.474(5) 5
N1 C1 1.474(5) 9
N1 Co 2.289(6) .
N2 Co 2.166(4) .
N3 C12 1.477(5) 9
N3 C12 1.477(5) 5
N5 N6 1.144(10) .
N5 Co 2.023(7) .
N6 N7 1.202(11) .
Co N2 2.166(4) 5
Co N2 2.166(4) 9
